data_7013576
loop_
_publ_author_name
'Bonnet, Sylvestre'
'Collin, Jean-Paul'
'Gruber, Nathalie'
'Sauvage, Jean-Pierre'
'Schofield, Emma R.'

_publ_section_title
;
 Photochemical and thermal synthesis and characterization of
 polypyridine ruthenium(ii) complexes containing different monodentate
 ligandsElectronic supplementary information (ESI) available: View of
 the dimeric units of 8 and proton indexation used in the 1H NMR data.
 See http://www.rsc.org/suppdata/dt/b3/b310198c/
;
_journal_issue 24
_journal_name_full 'Dalton Transactions'
_journal_page_first 4654
_journal_paper_doi 10.1039/b310198c
_journal_year 2003
_chemical_formula_moiety '[Ru(terpy)(phen)(IQ)][PF6]2'
_chemical_formula_sum 'C79 H60 Cl2 F24 N12 P4 Ru2'
_chemical_formula_weight 2030.34
_chemical_name_systematic
;
?
;
_space_group_IT_number 15
_symmetry_cell_setting monoclinic
_symmetry_space_group_name_Hall '-C 2yc'
_symmetry_space_group_name_H-M 'C 1 2/c 1'
_audit_creation_date 26-09-03
_cell_angle_alpha 90
_cell_angle_beta 99.395(5)
_cell_angle_gamma 90
_cell_formula_units_Z 4
_cell_length_a 14.0923(4)
_cell_length_b 21.9960(8)
_cell_length_c 25.6543(6)
_cell_measurement_reflns_used 9212
_cell_measurement_temperature 173
_cell_measurement_theta_max 27.5
_cell_measurement_theta_min 1.4
_cell_volume 7845.5(4)
_computing_publication_material CIFGEN_IN_OpenMoleN_(_1997)
_computing_structure_refinement LSFM_OpenMoleN_(_1997)
_computing_structure_solution Direct_methods_(SIR,_Burla_et_al.,_1989)
_diffrn_ambient_temperature 173
_diffrn_measurement_details
;
9212 reflections were collected using program Collect
("Collect" Data collection software, Nonius B.V., 1998)
The conditions were as follow : crystal to detector distance =  36. mm.
Scan angle =  1.3 deg 1 scans of   50 sec per frame.
Data collection was divided into  2 set(s)
with the following starting angles and number of frames :

Set 1 Theta =    6.30 Omega =    0.00 Kappa =    0.00  139 frames
Set 2 Theta =   -6.30 Kappa =  134.00 Phi   =    0.00   15 frames
Friedel pairs were averaged. Internal R = 0.05
;
_diffrn_measurement_device_type KappaCCD
_diffrn_measurement_method '\p scans'
_diffrn_radiation_monochromator graphite
_diffrn_radiation_type Mo-K\a
_diffrn_radiation_wavelength 0.71073
_diffrn_reflns_av_R_equivalents 0.050
_diffrn_reflns_av_sigmaI/netI 0.333
_diffrn_reflns_limit_h_max 18
_diffrn_reflns_limit_h_min 0
_diffrn_reflns_limit_k_max 28
_diffrn_reflns_limit_k_min 0
_diffrn_reflns_limit_l_max 32
_diffrn_reflns_limit_l_min -33
_diffrn_reflns_number 9212
_diffrn_reflns_theta_max 27.47
_diffrn_reflns_theta_min 2.5
_diffrn_source xray_tube
_diffrn_standards_decay_% 0
_exptl_absorpt_coefficient_mu 0.647
_exptl_absorpt_correction_type none
_exptl_crystal_colour red
_exptl_crystal_density_diffrn 1.72
_exptl_crystal_density_method none
_exptl_crystal_description prism
_exptl_crystal_F_000 4064
_exptl_crystal_size_max 0.16
_exptl_crystal_size_mid 0.16
_exptl_crystal_size_min 0.06
_refine_diff_density_max 0.580
_refine_diff_density_min -0.096
_refine_ls_extinction_method none
_refine_ls_goodness_of_fit_all 1.422
_refine_ls_goodness_of_fit_ref 1.309
_refine_ls_hydrogen_treatment noref
_refine_ls_matrix_type full
_refine_ls_number_constraints 0
_refine_ls_number_parameters 564
_refine_ls_number_reflns 5096
_refine_ls_number_restraints 4
_refine_ls_R_factor_all 0.113
_refine_ls_R_factor_gt 0.052
_refine_ls_shift/esd_mean 0.001
_refine_ls_shift/su_max 0.008
_refine_ls_structure_factor_coef F
_refine_ls_weighting_scheme sigma
_refine_ls_wR_factor_all 0.830
_refine_ls_wR_factor_ref 0.072
_reflns_number_gt 5096
_reflns_number_total 9212
_reflns_threshold_expression >3.0\s(I)
_cod_data_source_file b310198c.txt
_cod_data_source_block Complex_5
_cod_database_code 7013576

loop_
_symmetry_equiv_pos_as_xyz
x,y,z
-x,+y,1/2-z
-x,-y,-z
+x,-y,1/2+z
1/2+x,1/2+y,+z
1/2-x,1/2+y,1/2-z
1/2-x,1/2-y,-z
1/2+x,1/2-y,1/2+z

loop_
_atom_site_aniso_label
_atom_site_aniso_U_11
_atom_site_aniso_U_22
_atom_site_aniso_U_33
_atom_site_aniso_U_12
_atom_site_aniso_U_13
_atom_site_aniso_U_23
_atom_site_aniso_type_symbol
RU 0.0213(2) 0.0277(2) 0.0245(2) -0.0014(2) 0.0012(2) -0.0026(2) Ru
N1 0.023(2) 0.026(2) 0.034(2) 0.002(2) 0.005(2) -0.003(2) N
C1 0.030(3) 0.034(3) 0.039(3) -0.001(2) 0.003(2) -0.005(3) C
C2 0.034(3) 0.035(3) 0.059(3) -0.004(3) 0.018(3) -0.000(3) C
C3 0.028(3) 0.032(3) 0.056(3) -0.005(2) 0.006(3) -0.013(3) C
C4 0.026(3) 0.036(3) 0.048(3) -0.004(2) 0.003(2) -0.009(3) C
C5 0.032(3) 0.052(4) 0.049(3) -0.004(3) -0.002(3) -0.017(3) C
C6 0.041(3) 0.053(4) 0.043(3) -0.005(3) -0.016(3) -0.013(3) C
C7 0.033(3) 0.043(3) 0.030(3) 0.002(3) -0.005(2) -0.004(3) C
C8 0.049(3) 0.055(4) 0.027(3) 0.007(3) -0.008(3) -0.002(3) C
C9 0.052(3) 0.057(4) 0.030(3) 0.007(3) 0.003(3) 0.008(3) C
C10 0.033(3) 0.040(3) 0.034(3) -0.000(3) 0.005(2) 0.002(3) C
N2 0.026(2) 0.029(2) 0.027(2) -0.000(2) 0.002(2) -0.002(2) N
C11 0.027(3) 0.035(3) 0.030(3) 0.001(2) 0.001(2) -0.004(2) C
C12 0.024(2) 0.027(3) 0.031(2) 0.002(2) -0.004(2) -0.010(2) C
N3 0.026(2) 0.032(2) 0.025(2) 0.001(2) 0.001(2) -0.002(2) N
C13 0.026(3) 0.042(3) 0.036(3) 0.001(2) 0.006(2) -0.004(3) C
C14 0.026(3) 0.052(3) 0.041(3) 0.006(3) 0.004(2) -0.002(3) C
C15 0.044(3) 0.036(3) 0.043(3) 0.012(3) 0.011(3) -0.003(3) C
C16 0.047(3) 0.026(3) 0.037(3) 0.003(3) 0.004(3) 0.000(2) C
C17 0.030(3) 0.028(3) 0.023(2) 0.001(2) -0.000(2) -0.001(2) C
C18 0.034(3) 0.030(3) 0.023(2) 0.002(2) 0.006(2) 0.002(2) C
C19 0.040(3) 0.029(3) 0.039(3) -0.008(2) 0.009(2) -0.008(2) C
C20 0.041(3) 0.038(3) 0.045(3) -0.015(3) 0.004(3) -0.002(3) C
C21 0.027(3) 0.046(3) 0.050(3) -0.004(3) 0.008(2) -0.001(3) C
C22 0.022(2) 0.039(3) 0.027(2) -0.003(2) 0.002(2) 0.003(2) C
N4 0.026(2) 0.030(2) 0.024(2) -0.000(2) 0.001(2) -0.001(2) N
C23 0.029(3) 0.035(3) 0.030(3) -0.001(2) 0.002(2) 0.001(2) C
C24 0.028(3) 0.053(4) 0.041(3) -0.002(3) 0.008(2) -0.005(3) C
C25 0.030(3) 0.058(4) 0.052(3) 0.010(3) 0.008(3) -0.005(3) C
C26 0.033(3) 0.044(3) 0.049(3) 0.007(3) 0.006(3) -0.012(3) C
C27 0.036(3) 0.035(3) 0.032(3) 0.000(3) 0.003(2) -0.006(2) C
N5 0.025(2) 0.033(2) 0.024(2) -0.000(2) 0.000(2) -0.005(2) N
N6 0.024(2) 0.029(2) 0.032(2) 0.000(2) 0.005(2) -0.001(2) N
C28 0.032(3) 0.031(3) 0.040(3) -0.005(2) 0.007(2) -0.005(3) C
C29 0.032(3) 0.023(3) 0.044(3) -0.004(2) -0.003(2) 0.003(2) C
C30 0.027(3) 0.036(3) 0.033(3) 0.000(2) -0.000(2) 0.007(2) C
C31 0.032(3) 0.041(3) 0.042(3) 0.002(3) 0.006(2) 0.009(3) C
C32 0.040(3) 0.064(4) 0.028(3) -0.002(3) 0.005(2) 0.002(3) C
C33 0.041(3) 0.054(4) 0.035(3) 0.005(3) 0.004(3) -0.013(3) C
C34 0.038(3) 0.039(3) 0.037(3) 0.006(3) 0.001(2) -0.001(3) C
C35 0.028(2) 0.038(3) 0.030(2) -0.000(2) 0.007(2) -0.000(2) C
C36 0.026(2) 0.027(3) 0.033(3) 0.005(2) -0.002(2) -0.003(2) C
P1 0.055(1) 0.0427(8) 0.0419(8) -0.0075(8) -0.0009(8) 0.0046(8) P
F1 0.129(4) 0.133(4) 0.214(6) 0.042(4) 0.028(4) 0.069(4) F
F2 0.338(7) 0.080(3) 0.048(2) -0.089(4) -0.029(4) 0.002(2) F
F3 0.161(4) 0.124(3) 0.061(2) -0.082(3) 0.017(2) 0.008(2) F
F4 0.290(7) 0.067(3) 0.049(2) -0.047(4) 0.033(3) -0.001(2) F
F5 0.190(4) 0.227(5) 0.118(4) 0.159(3) 0.029(4) 0.029(4) F
F6 0.147(4) 0.157(4) 0.098(3) -0.086(3) -0.008(3) 0.047(3) F
P2 0.0395(8) 0.0339(8) 0.0412(7) -0.0103(7) 0.0051(7) -0.0028(7) P
F7 0.060(2) 0.061(2) 0.075(2) 0.008(2) -0.017(2) -0.001(2) F
F8 0.055(2) 0.094(3) 0.090(2) -0.020(2) 0.034(2) -0.028(2) F
F9 0.072(2) 0.050(2) 0.049(2) -0.025(2) 0.001(2) -0.008(2) F
F10 0.066(2) 0.046(2) 0.078(2) -0.021(2) 0.012(2) -0.023(2) F
F11 0.088(3) 0.125(3) 0.075(2) -0.044(3) 0.044(2) -0.028(2) F
F12 0.124(3) 0.046(2) 0.105(3) -0.014(2) -0.047(3) 0.034(2) F
C37 0.053(4) 0.062(4) 0.071(4) 0.021(3) 0.010(3) 0.023(3) C
C38 0.067(4) 0.073(5) 0.048(4) -0.003(4) 0.002(3) 0.012(4) C
C39 0.055(4) 0.055(4) 0.052(3) 0.011(3) 0.015(3) 0.002(3) C
C40 0.09(1) 0.08(1) 0.055(8) 0.005(9) 0.010(9) 0.014(7) C
CL1 0.131(4) 0.081(3) 0.105(3) 0.023(3) -0.042(2) -0.032(2) Cl
CL2 0.086(2) 0.080(2) 0.059(1) 0.0000 -0.016(1) 0.0000 Cl

loop_
_atom_site_label
_atom_site_fract_x
_atom_site_fract_y
_atom_site_fract_z
_atom_site_U_iso_or_equiv
_atom_site_occupancy
_atom_site_thermal_displace_type
_atom_site_calc_flag
_atom_site_calc_attached_atom
_atom_site_type_symbol
RU 0.66428(3) 0.11456(2) 0.15181(1) 0.0243(2) 1.000 Uani ? ? Ru
N1 0.5509(3) 0.0510(2) 0.1423(2) 0.027(2) 1.000 Uani ? ? N
C1 0.5219(4) 0.0131(2) 0.1773(2) 0.034(3) 1.000 Uani ? ? C
C2 0.4445(4) -0.0276(3) 0.1632(2) 0.041(3) 1.000 Uani ? ? C
C3 0.3951(4) -0.0284(2) 0.1136(2) 0.037(3) 1.000 Uani ? ? C
C4 0.4206(4) 0.0126(2) 0.0761(2) 0.036(3) 1.000 Uani ? ? C
C5 0.3711(4) 0.0168(3) 0.0221(2) 0.043(3) 1.000 Uani ? ? C
C6 0.3995(4) 0.0563(3) -0.0116(2) 0.045(3) 1.000 Uani ? ? C
C7 0.4810(4) 0.0962(2) 0.0034(2) 0.035(3) 1.000 Uani ? ? C
C8 0.5144(4) 0.1385(3) -0.0304(2) 0.042(3) 1.000 Uani ? ? C
C9 0.5912(4) 0.1735(3) -0.0126(2) 0.044(3) 1.000 Uani ? ? C
C10 0.6359(4) 0.1678(2) 0.0401(2) 0.036(3) 1.000 Uani ? ? C
N2 0.6066(3) 0.1288(2) 0.0737(1) 0.027(2) 1.000 Uani ? ? N
C11 0.5293(4) 0.0926(2) 0.0557(2) 0.031(3) 1.000 Uani ? ? C
C12 0.5003(3) 0.0508(2) 0.0922(2) 0.027(2) 1.000 Uani ? ? C
N3 0.5881(3) 0.1889(2) 0.1707(1) 0.028(2) 1.000 Uani ? ? N
C13 0.4933(4) 0.1925(2) 0.1749(2) 0.034(3) 1.000 Uani ? ? C
C14 0.4477(4) 0.2457(3) 0.1816(2) 0.038(3) 1.000 Uani ? ? C
C15 0.5000(4) 0.2994(3) 0.1846(2) 0.041(3) 1.000 Uani ? ? C
C16 0.5971(4) 0.2975(2) 0.1819(2) 0.035(3) 1.000 Uani ? ? C
C17 0.6392(3) 0.2420(2) 0.1739(2) 0.027(3) 1.000 Uani ? ? C
C18 0.7408(3) 0.2357(2) 0.1660(2) 0.029(3) 1.000 Uani ? ? C
C19 0.8089(4) 0.2808(2) 0.1684(2) 0.036(3) 1.000 Uani ? ? C
C20 0.8988(4) 0.2660(3) 0.1579(2) 0.042(3) 1.000 Uani ? ? C
C21 0.9193(4) 0.2081(3) 0.1434(2) 0.039(3) 1.000 Uani ? ? C
C22 0.8495(3) 0.1632(2) 0.1407(2) 0.028(3) 1.000 Uani ? ? C
N4 0.7619(3) 0.1779(2) 0.1533(1) 0.027(2) 1.000 Uani ? ? N
C23 0.8557(4) 0.0994(2) 0.1250(2) 0.031(3) 1.000 Uani ? ? C
C24 0.9329(4) 0.0749(3) 0.1059(2) 0.039(3) 1.000 Uani ? ? C
C25 0.9317(4) 0.0153(3) 0.0897(2) 0.045(3) 1.000 Uani ? ? C
C26 0.8523(4) -0.0201(3) 0.0949(2) 0.041(3) 1.000 Uani ? ? C
C27 0.7766(4) 0.0064(2) 0.1140(2) 0.034(3) 1.000 Uani ? ? C
N5 0.7756(3) 0.0646(2) 0.1286(1) 0.027(2) 1.000 Uani ? ? N
N6 0.7165(3) 0.0929(2) 0.2307(2) 0.028(2) 1.000 Uani ? ? N
C28 0.7358(4) 0.0327(2) 0.2446(2) 0.034(3) 1.000 Uani ? ? C
C29 0.7686(4) 0.0140(2) 0.2950(2) 0.032(3) 1.000 Uani ? ? C
C30 0.7862(3) 0.0565(2) 0.3361(2) 0.032(3) 1.000 Uani ? ? C
C31 0.8176(4) 0.0401(2) 0.3898(2) 0.038(3) 1.000 Uani ? ? C
C32 0.8349(4) 0.0850(3) 0.4273(2) 0.041(3) 1.000 Uani ? ? C
C33 0.8212(4) 0.1461(3) 0.4138(2) 0.043(3) 1.000 Uani ? ? C
C34 0.7919(4) 0.1628(3) 0.3627(2) 0.038(3) 1.000 Uani ? ? C
C35 0.7713(4) 0.1188(2) 0.3228(2) 0.032(3) 1.000 Uani ? ? C
C36 0.7368(3) 0.1329(2) 0.2696(2) 0.028(3) 1.000 Uani ? ? C
P1 0.6216(1) 0.36243(8) 0.03963(6) 0.0462(9) 1.000 Uani ? ? P
F1 0.7059(4) 0.3134(3) 0.0532(2) 0.154(5) 1.000 Uani ? ? F
F2 0.6558(5) 0.3888(2) 0.0953(2) 0.109(4) 1.000 Uani ? ? F
F3 0.5625(4) 0.3116(2) 0.0617(2) 0.107(3) 1.000 Uani ? ? F
F4 0.5982(5) 0.3344(2) -0.0162(2) 0.098(3) 1.000 Uani ? ? F
F5 0.5470(4) 0.4099(3) 0.0249(2) 0.172(4) 1.000 Uani ? ? F
F6 0.6925(4) 0.4073(2) 0.0173(2) 0.131(4) 1.000 Uani ? ? F
P2 0.8137(1) 0.34940(7) 0.31277(6) 0.0381(8) 1.000 Uani ? ? P
F7 0.8805(3) 0.3080(2) 0.3551(1) 0.065(2) 1.000 Uani ? ? F
F8 0.7337(3) 0.3469(2) 0.3483(1) 0.077(2) 1.000 Uani ? ? F
F9 0.7681(3) 0.2901(1) 0.2823(1) 0.056(2) 1.000 Uani ? ? F
F10 0.8587(3) 0.4084(2) 0.3440(1) 0.062(2) 1.000 Uani ? ? F
F11 0.8977(3) 0.3500(2) 0.2787(1) 0.094(3) 1.000 Uani ? ? F
F12 0.7512(4) 0.3897(2) 0.2711(2) 0.085(3) 1.000 Uani ? ? F
C37 0.3454(5) 0.2342(3) 0.0188(3) 0.061(4) 1.000 Uani ? ? C
C38 0.3081(5) 0.2794(3) 0.0440(2) 0.062(4) 1.000 Uani ? ? C
C39 0.2140(4) 0.2954(3) 0.0267(2) 0.054(4) 1.000 Uani ? ? C
C40 0.013(1) 0.0136(7) 0.2718(5) 0.07(1) 0.500 Uani ? ? C
CL1 -0.0286(3) -0.0399(2) 0.2262(2) 0.104(3) 0.500 Uani ? ? Cl
CL2 0.0000 0.0864(1) 0.2500 0.074(2) 0.500 Uani ? ? Cl
H1 0.5544 0.0135 0.2128 0.0452 1.000 Uiso calc C1 H
H2 0.4271 -0.0546 0.1889 0.0539 1.000 Uiso calc C2 H
H3 0.3438 -0.0563 0.1041 0.0504 1.000 Uiso calc C3 H
H4 0.3177 -0.0090 0.0106 0.0590 1.000 Uiso calc C5 H
H5 0.3650 0.0584 -0.0466 0.0623 1.000 Uiso calc C6 H
H6 0.4828 0.1424 -0.0659 0.0588 1.000 Uiso calc C8 H
H7 0.6147 0.2017 -0.0355 0.0604 1.000 Uiso calc C9 H
H8 0.6897 0.1930 0.0524 0.0465 1.000 Uiso calc C10 H
H9 0.4571 0.1559 0.1731 0.0450 1.000 Uiso calc C13 H
H10 0.3812 0.2462 0.1841 0.0517 1.000 Uiso calc C14 H
H11 0.4693 0.3372 0.1885 0.0529 1.000 Uiso calc C15 H
H12 0.6344 0.3337 0.1855 0.0479 1.000 Uiso calc C16 H
H13 0.7943 0.3213 0.1773 0.0465 1.000 Uiso calc C19 H
H14 0.9473 0.2964 0.1606 0.0545 1.000 Uiso calc C20 H
H15 0.9810 0.1987 0.1352 0.0527 1.000 Uiso calc C21 H
H16 0.9877 0.0994 0.1038 0.0523 1.000 Uiso calc C24 H
H17 0.9840 -0.0013 0.0753 0.0603 1.000 Uiso calc C25 H
H18 0.8504 -0.0620 0.0855 0.0544 1.000 Uiso calc C26 H
H19 0.7221 -0.0180 0.1169 0.0449 1.000 Uiso calc C27 H
H20 0.7796 -0.0280 0.3022 0.0445 1.000 Uiso calc C29 H
H21 0.8264 -0.0014 0.3996 0.0496 1.000 Uiso calc C31 H
H22 0.8566 0.0743 0.4631 0.0571 1.000 Uiso calc C32 H
H23 0.8324 0.1763 0.4405 0.0565 1.000 Uiso calc C33 H
H24 0.7852 0.2047 0.3539 0.0500 1.000 Uiso calc C34 H
H25 0.7272 0.1747 0.2607 0.0376 1.000 Uiso calc C36 H
H26 0.7257 0.0028 0.2175 0.0444 1.000 Uiso calc C28 H
H27 0.4098 0.2213 0.0302 0.0804 1.000 Uiso calc C37 H
H28 0.3456 0.2997 0.0730 0.0824 1.000 Uiso calc C38 H
H29 0.1862 0.3268 0.0447 0.0691 1.000 Uiso calc C39 H

loop_
_atom_type_symbol
_atom_type_description
_atom_type_scat_dispersion_real
_atom_type_scat_dispersion_imag
_atom_type_scat_source
C ? 0.002 0.002 International_Tables_Vol_IV_Table_2.3.1
H ? 0.000 0.000 International_Tables_Vol_IV_Table_2.3.1
Cl ? 0.132 0.159 International_Tables_Vol_IV_Table_2.3.1
F ? 0.014 0.010 International_Tables_Vol_IV_Table_2.3.1
N ? 0.004 0.003 International_Tables_Vol_IV_Table_2.3.1
P ? 0.090 0.095 International_Tables_Vol_IV_Table_2.3.1
Ru ? -1.420 0.836 International_Tables_Vol_IV_Table_2.3.1

loop_
_geom_angle_atom_site_label_1
_geom_angle_atom_site_label_2
_geom_angle_atom_site_label_3
_geom_angle
_geom_angle_site_symmetry_1
_geom_angle_site_symmetry_2
_geom_angle_site_symmetry_3
_geom_angle_publ_flag
N1 RU N2 79.4(2) . . . ?
N1 RU N3 98.0(2) . . . ?
N1 RU N4 173.5(2) . . . ?
N1 RU N5 102.1(2) . . . ?
N1 RU N6 95.8(2) . . . ?
N2 RU N3 88.3(2) . . . ?
N2 RU N4 94.4(2) . . . ?
N2 RU N5 89.9(2) . . . ?
N2 RU N6 175.0(2) . . . ?
N3 RU N4 79.7(2) . . . ?
N3 RU N5 159.1(2) . . . ?
N3 RU N6 93.9(2) . . . ?
N4 RU N5 79.7(2) . . . ?
N4 RU N6 90.4(2) . . . ?
N5 RU N6 89.7(2) . . . ?
RU N1 C1 130.1(3) . . . ?
RU N1 C12 112.4(3) . . . ?
C1 N1 C12 117.5(4) . . . ?
N1 C1 C2 122.1(5) . . . ?
C1 C2 C3 120.6(5) . . . ?
C2 C3 C4 119.2(5) . . . ?
C3 C4 C5 123.9(5) . . . ?
C3 C4 C12 117.4(5) . . . ?
C5 C4 C12 118.7(5) . . . ?
C4 C5 C6 120.8(5) . . . ?
C5 C6 C7 122.2(5) . . . ?
C6 C7 C8 124.7(5) . . . ?
C6 C7 C11 117.4(5) . . . ?
C8 C7 C11 117.9(5) . . . ?
C7 C8 C9 120.0(5) . . . ?
C8 C9 C10 119.2(6) . . . ?
C9 C10 N2 123.0(5) . . . ?
RU N2 C10 127.8(4) . . . ?
RU N2 C11 114.0(3) . . . ?
C10 N2 C11 118.2(4) . . . ?
C7 C11 N2 121.7(5) . . . ?
C7 C11 C12 121.3(5) . . . ?
N2 C11 C12 117.0(4) . . . ?
N1 C12 C4 123.2(5) . . . ?
N1 C12 C11 117.2(4) . . . ?
C4 C12 C11 119.6(5) . . . ?
RU N3 C13 128.4(4) . . . ?
RU N3 C17 113.8(3) . . . ?
C13 N3 C17 117.4(5) . . . ?
N3 C13 C14 123.4(5) . . . ?
C13 C14 C15 118.8(5) . . . ?
C14 C15 C16 119.5(5) . . . ?
C15 C16 C17 119.1(5) . . . ?
N3 C17 C16 121.7(5) . . . ?
N3 C17 C18 114.9(5) . . . ?
C16 C17 C18 123.3(5) . . . ?
C17 C18 C19 127.3(5) . . . ?
C17 C18 N4 112.0(5) . . . ?
C19 C18 N4 120.6(5) . . . ?
C18 C19 C20 118.6(5) . . . ?
C19 C20 C21 121.0(5) . . . ?
C20 C21 C22 119.6(5) . . . ?
C21 C22 N4 118.8(5) . . . ?
C21 C22 C23 128.4(5) . . . ?
N4 C22 C23 112.8(4) . . . ?
RU N4 C18 119.5(4) . . . ?
RU N4 C22 119.2(4) . . . ?
C18 N4 C22 121.3(5) . . . ?
C22 C23 C24 124.1(5) . . . ?
C22 C23 N5 115.3(5) . . . ?
C24 C23 N5 120.6(5) . . . ?
C23 C24 C25 120.8(5) . . . ?
C24 C25 C26 118.4(6) . . . ?
C25 C26 C27 118.7(6) . . . ?
C26 C27 N5 123.5(5) . . . ?
RU N5 C23 112.9(4) . . . ?
RU N5 C27 129.1(4) . . . ?
C23 N5 C27 117.9(5) . . . ?
RU N6 C28 119.4(3) . . . ?
RU N6 C36 125.1(4) . . . ?
C28 N6 C36 115.5(4) . . . ?
N6 C28 C29 123.7(5) . . . ?
C28 C29 C30 120.2(5) . . . ?
C29 C30 C31 123.3(5) . . . ?
C29 C30 C35 117.5(5) . . . ?
C31 C30 C35 119.2(5) . . . ?
C30 C31 C32 119.2(5) . . . ?
C31 C32 C33 121.2(5) . . . ?
C32 C33 C34 120.6(5) . . . ?
C33 C34 C35 120.7(6) . . . ?
C30 C35 C34 119.0(5) . . . ?
C30 C35 C36 117.4(5) . . . ?
C34 C35 C36 123.5(5) . . . ?
N6 C36 C35 125.6(5) . . . ?
F1 P1 F2 86.8(4) . . . ?
F1 P1 F3 81.9(3) . . . ?
F1 P1 F4 88.3(4) . . . ?
F1 P1 F5 176.4(4) . . . ?
F1 P1 F6 90.5(4) . . . ?
F2 P1 F3 92.2(3) . . . ?
F2 P1 F4 174.2(5) . . . ?
F2 P1 F5 94.1(4) . . . ?
F2 P1 F6 88.9(3) . . . ?
F3 P1 F4 90.3(3) . . . ?
F3 P1 F5 101.5(4) . . . ?
F3 P1 F6 172.3(4) . . . ?
F4 P1 F5 90.5(4) . . . ?
F4 P1 F6 88.0(3) . . . ?
F5 P1 F6 86.1(4) . . . ?
P1 F1 F2 45.5(2) . . . ?
P1 F1 F3 48.1(2) . . . ?
P1 F1 F4 44.8(2) . . . ?
F2 F1 F3 63.7(3) . . . ?
F2 F1 F4 90.3(3) . . . ?
F3 F1 F4 62.0(3) . . . ?
P1 F2 F1 47.7(3) . . . ?
P1 F2 F6 46.2(2) . . . ?
F1 F2 F6 62.5(3) . . . ?
P1 F3 F1 50.0(2) . . . ?
P1 F3 F4 44.7(2) . . . ?
F1 F3 F4 61.7(3) . . . ?
P1 F4 F1 46.9(3) . . . ?
P1 F4 F3 45.0(2) . . . ?
P1 F4 F5 43.6(2) . . . ?
P1 F4 F6 46.6(2) . . . ?
F1 F4 F3 56.3(3) . . . ?
F1 F4 F5 90.5(3) . . . ?
F1 F4 F6 62.3(3) . . . ?
F3 F4 F5 65.5(3) . . . ?
F3 F4 F6 91.4(3) . . . ?
F5 F4 F6 57.9(3) . . . ?
P1 F5 F4 45.8(2) . . . ?
P1 F5 F6 48.8(3) . . . ?
F4 F5 F6 61.4(3) . . . ?
P1 F6 F2 45.0(2) . . . ?
P1 F6 F4 45.4(2) . . . ?
P1 F6 F5 45.1(3) . . . ?
F2 F6 F4 90.2(3) . . . ?
F2 F6 F5 62.5(3) . . . ?
F4 F6 F5 60.7(3) . . . ?
F7 P2 F8 89.1(2) . . . ?
F7 P2 F9 90.7(2) . . . ?
F7 P2 F10 88.9(2) . . . ?
F7 P2 F11 88.3(3) . . . ?
F7 P2 F12 178.6(3) . . . ?
F8 P2 F9 89.2(2) . . . ?
F8 P2 F10 90.1(2) . . . ?
F8 P2 F11 177.4(3) . . . ?
F8 P2 F12 92.3(3) . . . ?
F9 P2 F10 179.2(2) . . . ?
F9 P2 F11 90.8(2) . . . ?
F9 P2 F12 89.5(2) . . . ?
F10 P2 F11 89.9(2) . . . ?
F10 P2 F12 90.9(2) . . . ?
F11 P2 F12 90.3(3) . . . ?
C38 C37 C39 119.7(6) . . 7_555 ?
C37 C38 C39 117.9(7) . . . ?
C37 C39 C38 122.4(6) 7_555 . . ?
C40 C40 CL1 44.8(6) 2_555 . . ?
C40 C40 CL1 94.0(8) 2_555 . 2_555 ?
C40 C40 CL2 70.7(5) 2_555 . . ?
CL1 C40 CL1 52.2(8) . . 2_555 ?
CL1 C40 CL2 114.9(8) . . . ?
CL1 C40 CL2 162(1) 2_555 . . ?
C40 CL1 C40 41(1) . . 2_555 ?
C40 CL1 CL1 44.5(6) . . 2_555 ?
C40 CL1 CL1 83.3(7) 2_555 . 2_555 ?
C40 CL2 C40 38(1) . . 2_555 ?

loop_
_geom_bond_atom_site_label_1
_geom_bond_atom_site_label_2
_geom_bond_distance
_geom_bond_site_symmetry_1
_geom_bond_site_symmetry_2
_geom_bond_publ_flag
RU N1 2.107(4) . . ?
RU N2 2.060(4) . . ?
RU N3 2.057(4) . . ?
RU N4 1.953(4) . . ?
RU N5 2.082(4) . . ?
RU N6 2.091(4) . . ?
N1 C1 1.338(7) . . ?
N1 C12 1.363(6) . . ?
C1 C2 1.410(8) . . ?
C2 C3 1.347(8) . . ?
C3 C4 1.408(8) . . ?
C4 C5 1.447(8) . . ?
C4 C12 1.410(7) . . ?
C5 C6 1.332(9) . . ?
C6 C7 1.447(8) . . ?
C7 C8 1.405(9) . . ?
C7 C11 1.404(7) . . ?
C8 C9 1.345(8) . . ?
C9 C10 1.401(7) . . ?
C10 N2 1.330(7) . . ?
N2 C11 1.366(7) . . ?
C11 C12 1.418(8) . . ?
N3 C13 1.359(6) . . ?
N3 C17 1.368(7) . . ?
C13 C14 1.361(8) . . ?
C14 C15 1.388(8) . . ?
C15 C16 1.381(8) . . ?
C16 C17 1.387(7) . . ?
C17 C18 1.486(7) . . ?
C18 C19 1.374(7) . . ?
C18 N4 1.356(7) . . ?
C19 C20 1.377(8) . . ?
C20 C21 1.371(8) . . ?
C21 C22 1.387(7) . . ?
C22 N4 1.366(6) . . ?
C22 C23 1.466(8) . . ?
C23 C24 1.374(8) . . ?
C23 N5 1.380(7) . . ?
C24 C25 1.375(9) . . ?
C25 C26 1.387(9) . . ?
C26 C27 1.374(8) . . ?
C27 N5 1.334(7) . . ?
N6 C28 1.387(7) . . ?
N6 C36 1.327(7) . . ?
C28 C29 1.363(7) . . ?
C29 C30 1.402(8) . . ?
C30 C31 1.421(7) . . ?
C30 C35 1.419(7) . . ?
C31 C32 1.372(8) . . ?
C32 C33 1.391(9) . . ?
C33 C34 1.359(8) . . ?
C34 C35 1.403(8) . . ?
C35 C36 1.409(7) . . ?
P1 F1 1.601(6) . . ?
P1 F2 1.545(5) . . ?
P1 F3 1.555(5) . . ?
P1 F4 1.544(5) . . ?
P1 F5 1.486(6) . . ?
P1 F6 1.577(5) . . ?
F1 F2 2.16(1) . . ?
F1 F3 2.069(9) . . ?
F1 F4 2.191(8) . . ?
F2 F6 2.185(8) . . ?
F3 F4 2.197(6) . . ?
F4 F5 2.153(8) . . ?
F4 F6 2.168(7) . . ?
F5 F6 2.092(9) . . ?
P2 F7 1.599(4) . . ?
P2 F8 1.561(4) . . ?
P2 F9 1.600(4) . . ?
P2 F10 1.601(4) . . ?
P2 F11 1.583(4) . . ?
P2 F12 1.549(4) . . ?
C37 C38 1.34(1) . . ?
C37 C39 1.47(1) . 7_555 ?
C38 C39 1.375(9) . . ?
C40 C40 1.12(3) . 2_555 ?
C40 CL1 1.69(2) . . ?
C40 CL1 1.20(2) . 2_555 ?
C40 CL2 1.70(2) . . ?
C40 CL2 1.70(2) . 2_555 ?
CL1 CL1 1.347(9) . 2_555 ?

loop_
_geom_contact_atom_site_label_1
_geom_contact_atom_site_label_2
_geom_contact_distance
_geom_contact_site_symmetry_1
_geom_contact_site_symmetry_2
_geom_contact_publ_flag
? ? ? ? ? ?
